data_4322546
loop_
_publ_author_name
'X. Tang'
'A. Jones'
'A. Lachgar'
'B. J. Gross'
'J. L. Yarger'

_publ_contact_author_address
;     Department of Chemistry
      Wake Forest University
      Winston-Salem, N.C. 27109-7505
      U.S.A.
;
_publ_contact_author_email lachgar@wfu.edu
_publ_contact_author_fax '336 758 4656'
_publ_contact_author_name
;
     `Abdessadek Lachgar'
;
_publ_contact_author_phone '336 758 4676'
_publ_section_title
;
 Synthesis, Crystal Structure, NMR Studies, and Thermal Stability of Mixed
 Iron-Indium Phosphates with Quasi-One-Dimensional Frameworks
;
_journal_name_full 'Inorganic Chemistry'
_journal_page_first 6032
_journal_page_last 6038
_journal_paper_doi 10.1021/ic9905906
_journal_volume 38
_journal_year 1999
_chemical_formula_sum 'Ca2 Fe H4 O13 P3'
_chemical_formula_weight 440.95
_chemical_name_systematic
; 
 ? 
;
_space_group_IT_number 15
_symmetry_cell_setting monoclinic
_symmetry_space_group_name_Hall '-C 2yc'
_symmetry_space_group_name_H-M 'C 1 2/c 1'
_atom_sites_solution_hydrogens geom
_atom_sites_solution_primary direct
_atom_sites_solution_secondary difmap
_audit_creation_method 'Siemens SHELXTL '
_cell_angle_alpha 90.00
_cell_angle_beta 113.60(2)
_cell_angle_gamma 90.00
_cell_formula_units_Z 4
_cell_length_a 7.503(2)
_cell_length_b 15.477(2)
_cell_length_c 9.142(1)
_cell_measurement_reflns_used 54
_cell_measurement_temperature 298(2)
_cell_measurement_theta_max 20.04
_cell_measurement_theta_min 3.29
_cell_volume 972.8(3)
_computing_cell_refinement 'Siemens XSCANS'
_computing_data_collection 'Siemens XSCANS'
_computing_data_reduction 'Siemens SHELXTL'
_computing_publication_material 'Siemens SHELXTL'
_computing_structure_refinement 'Siemens SHELXTL'
_computing_structure_solution 'Siemens SHELXTL'
_diffrn_ambient_temperature 298(2)
_diffrn_measured_fraction_theta_full 1.000
_diffrn_measured_fraction_theta_max 1.000
_diffrn_measurement_device_type 'Siemens P4 diffractometer'
_diffrn_measurement_method '2\q/\w scans'
_diffrn_radiation_monochromator graphite
_diffrn_radiation_source 'normal-focus sealed tube'
_diffrn_radiation_type MoK\a
_diffrn_radiation_wavelength 0.71073
_diffrn_reflns_av_R_equivalents 0.0590
_diffrn_reflns_av_sigmaI/netI 0.0382
_diffrn_reflns_limit_h_max 10
_diffrn_reflns_limit_h_min -10
_diffrn_reflns_limit_k_max 21
_diffrn_reflns_limit_k_min -21
_diffrn_reflns_limit_l_max 12
_diffrn_reflns_limit_l_min -12
_diffrn_reflns_number 5653
_diffrn_reflns_theta_full 29.98
_diffrn_reflns_theta_max 29.98
_diffrn_reflns_theta_min 2.63
_diffrn_standards_decay_% 5.53
_diffrn_standards_interval_count 247
_diffrn_standards_number 3
_exptl_absorpt_coefficient_mu 3.176
_exptl_absorpt_correction_T_max 0.517
_exptl_absorpt_correction_T_min 0.322
_exptl_absorpt_correction_type psi-scan
_exptl_crystal_colour Colorless
_exptl_crystal_density_diffrn 3.011
_exptl_crystal_density_method 'not measured'
_exptl_crystal_description Needle
_exptl_crystal_F_000 876
_exptl_crystal_size_max 0.35
_exptl_crystal_size_mid 0.15
_exptl_crystal_size_min 0.10
_refine_diff_density_max 0.587
_refine_diff_density_min -0.784
_refine_diff_density_rms 0.152
_refine_ls_extinction_coef 0.0049(6)
_refine_ls_extinction_expression Fc^*^=kFc[1+0.001xFc^2^\l^3^/sin(2\q)]^-1/4^
_refine_ls_extinction_method SHELXTL
_refine_ls_goodness_of_fit_ref 1.087
_refine_ls_hydrogen_treatment mixed
_refine_ls_matrix_type full
_refine_ls_number_parameters 95
_refine_ls_number_reflns 1423
_refine_ls_number_restraints 0
_refine_ls_restrained_S_all 1.087
_refine_ls_R_factor_all 0.0375
_refine_ls_R_factor_gt 0.0268
_refine_ls_shift/su_max 0.000
_refine_ls_shift/su_mean 0.000
_refine_ls_structure_factor_coef Fsqd
_refine_ls_weighting_details 'calc w=1/[\s^2^(Fo^2^)+(0.0352P)^2^+0.5093P] where P=(Fo^2^+2Fc^2^)/3'
_refine_ls_weighting_scheme calc
_refine_ls_wR_factor_gt 0.0653
_refine_ls_wR_factor_ref 0.0700
_reflns_number_gt 1215
_reflns_number_total 1423
_reflns_threshold_expression >2sigma(I)
_cod_data_source_file ic9905906_1.cif
_cod_data_source_block aj007
_cod_original_sg_symbol_H-M 'C 2/c'
_cod_original_formula_sum 'H4 Ca2 Fe O13 P3'
_cod_database_code 4322546

loop_
_symmetry_equiv_pos_as_xyz
'x, y, z'
'-x, y, -z+1/2'
'x+1/2, y+1/2, z'
'-x+1/2, y+1/2, -z+1/2'
'-x, -y, -z'
'x, -y, z-1/2'
'-x+1/2, -y+1/2, -z'
'x+1/2, -y+1/2, z-1/2'

loop_
_atom_site_label
_atom_site_type_symbol
_atom_site_fract_x
_atom_site_fract_y
_atom_site_fract_z
_atom_site_U_iso_or_equiv
_atom_site_adp_type
_atom_site_occupancy
_atom_site_symmetry_multiplicity
_atom_site_calc_flag
_atom_site_refinement_flags
_atom_site_disorder_assembly
_atom_site_disorder_group
Fe Fe 0.2500 0.2500 0.5000 0.00656(12) Uani 1 2 d S . .
Ca Ca 0.27135(7) 0.49081(3) 0.56269(5) 0.01140(13) Uani 1 1 d . . .
P1 P 0.0000 0.39767(5) 0.2500 0.00619(16) Uani 1 2 d S . .
P2 P 0.17026(8) 0.15162(4) 0.15241(7) 0.00734(14) Uani 1 1 d . . .
O1 O 0.0377(3) 0.45319(11) 0.1298(2) 0.0148(3) Uani 1 1 d . . .
O2 O 0.1850(2) 0.34452(10) 0.3435(2) 0.0115(3) Uani 1 1 d . . .
O3 O 0.0864(2) 0.06106(10) 0.1206(2) 0.0137(3) Uani 1 1 d . . .
O4 O 0.2541(3) 0.16615(11) 0.3325(2) 0.0134(3) Uani 1 1 d . . .
O5 O 0.0330(2) 0.22253(11) 0.0560(2) 0.0118(3) Uani 1 1 d . . .
O6 O 0.3365(3) 0.14532(12) 0.0895(2) 0.0178(4) Uani 1 1 d . . .
H1 H 0.3664 0.1940 0.0720 0.053(14) Uiso 1 1 calc R . .
O7 O 0.5000 0.60086(17) 0.7500 0.0175(5) Uani 1 2 d S . .
H2 H 0.578(8) 0.629(3) 0.719(7) 0.066(16) Uiso 1 1 d . . .

loop_
_atom_site_aniso_label
_atom_site_aniso_U_11
_atom_site_aniso_U_22
_atom_site_aniso_U_33
_atom_site_aniso_U_23
_atom_site_aniso_U_13
_atom_site_aniso_U_12
Fe 0.0060(2) 0.0080(2) 0.0051(2) 0.00023(14) 0.00160(16) 0.00043(14)
Ca 0.0072(2) 0.0162(2) 0.0105(2) -0.00055(16) 0.00319(17) 0.00064(15)
P1 0.0060(3) 0.0079(3) 0.0036(3) 0.000 0.0009(3) 0.000
P2 0.0061(3) 0.0098(3) 0.0057(2) -0.00061(18) 0.0020(2) 0.00038(17)
O1 0.0131(8) 0.0198(8) 0.0126(8) 0.0099(6) 0.0064(7) 0.0017(6)
O2 0.0087(7) 0.0142(7) 0.0096(7) 0.0046(6) 0.0016(6) 0.0021(6)
O3 0.0137(8) 0.0116(7) 0.0163(8) -0.0037(6) 0.0064(7) -0.0026(6)
O4 0.0181(9) 0.0137(7) 0.0059(7) -0.0022(6) 0.0022(6) 0.0036(6)
O5 0.0094(7) 0.0132(7) 0.0105(7) 0.0009(6) 0.0017(6) 0.0023(6)
O6 0.0124(8) 0.0246(9) 0.0205(9) 0.0049(7) 0.0111(7) 0.0037(6)
O7 0.0181(13) 0.0195(12) 0.0136(12) 0.000 0.0050(10) 0.000

loop_
_atom_type_symbol
_atom_type_description
_atom_type_scat_dispersion_real
_atom_type_scat_dispersion_imag
_atom_type_scat_source
O O 0.0106 0.0060 'International Tables Vol C Tables 4.2.6.8 and 6.1.1.4'
H H 0.0000 0.0000 'International Tables Vol C Tables 4.2.6.8 and 6.1.1.4'
P P 0.1023 0.0942 'International Tables Vol C Tables 4.2.6.8 and 6.1.1.4'
Ca Ca 0.2262 0.3064 'International Tables Vol C Tables 4.2.6.8 and 6.1.1.4'
Fe Fe 0.3463 0.8444 'International Tables Vol C Tables 4.2.6.8 and 6.1.1.4'

loop_
_geom_angle_atom_site_label_1
_geom_angle_atom_site_label_2
_geom_angle_atom_site_label_3
_geom_angle
_geom_angle_site_symmetry_1
_geom_angle_site_symmetry_3
_geom_angle_publ_flag
O2 Fe O2 180.00(6) . 7_556 ?
O2 Fe O4 89.93(7) . 7_556 ?
O2 Fe O4 90.07(7) 7_556 7_556 ?
O2 Fe O4 90.07(7) . . ?
O2 Fe O4 89.93(7) 7_556 . ?
O4 Fe O4 180.0 7_556 . ?
O2 Fe O5 87.55(7) . 8_556 ?
O2 Fe O5 92.45(7) 7_556 8_556 ?
O4 Fe O5 90.34(7) 7_556 8_556 ?
O4 Fe O5 89.66(7) . 8_556 ?
O2 Fe O5 92.45(7) . 2 ?
O2 Fe O5 87.55(7) 7_556 2 ?
O4 Fe O5 89.66(7) 7_556 2 ?
O4 Fe O5 90.34(7) . 2 ?
O5 Fe O5 180.00(14) 8_556 2 ?
O1 Ca O3 153.43(6) 6_566 8_556 ?
O1 Ca O1 69.97(7) 6_566 2 ?
O3 Ca O1 133.27(6) 8_556 2 ?
O1 Ca O7 86.98(5) 6_566 . ?
O3 Ca O7 74.29(5) 8_556 . ?
O1 Ca O7 150.31(6) 2 . ?
O1 Ca O3 126.09(6) 6_566 4 ?
O3 Ca O3 69.34(7) 8_556 4 ?
O1 Ca O3 99.18(6) 2 4 ?
O7 Ca O3 79.06(5) . 4 ?
O1 Ca O4 94.48(6) 6_566 7_556 ?
O3 Ca O4 79.42(6) 8_556 7_556 ?
O1 Ca O4 81.45(6) 2 7_556 ?
O7 Ca O4 119.98(6) . 7_556 ?
O3 Ca O4 137.38(6) 4 7_556 ?
O1 Ca O6 72.31(6) 6_566 4 ?
O3 Ca O6 118.84(6) 8_556 4 ?
O1 Ca O6 80.38(6) 2 4 ?
O7 Ca O6 74.77(6) . 4 ?
O3 Ca O6 53.78(5) 4 4 ?
O4 Ca O6 160.37(6) 7_556 4 ?
O1 Ca O3 80.97(6) 6_566 7_556 ?
O3 Ca O3 74.55(7) 8_556 7_556 ?
O1 Ca O3 124.11(6) 2 7_556 ?
O7 Ca O3 67.40(5) . 7_556 ?
O3 Ca O3 135.96(7) 4 7_556 ?
O4 Ca O3 53.82(5) 7_556 7_556 ?
O6 Ca O3 134.37(5) 4 7_556 ?
O1 Ca O2 120.19(6) 6_566 . ?
O3 Ca O2 79.42(6) 8_556 . ?
O1 Ca O2 54.10(5) 2 . ?
O7 Ca O2 152.77(5) . . ?
O3 Ca O2 85.20(5) 4 . ?
O4 Ca O2 60.53(5) 7_556 . ?
O6 Ca O2 113.07(5) 4 . ?
O3 Ca O2 112.27(5) 7_556 . ?
O1 Ca P1 97.70(5) 6_566 . ?
O3 Ca P1 106.11(5) 8_556 . ?
O1 Ca P1 27.74(4) 2 . ?
O7 Ca P1 161.15(4) . . ?
O3 Ca P1 83.49(4) 4 . ?
O4 Ca P1 78.02(4) 7_556 . ?
O6 Ca P1 89.21(5) 4 . ?
O3 Ca P1 131.30(4) 7_556 . ?
O2 Ca P1 29.39(3) . . ?
O1 Ca P2 85.07(5) 6_566 7_556 ?
O3 Ca P2 77.89(4) 8_556 7_556 ?
O1 Ca P2 101.78(5) 2 7_556 ?
O7 Ca P2 94.33(4) . 7_556 ?
O3 Ca P2 147.17(4) 4 7_556 ?
O4 Ca P2 26.92(4) 7_556 7_556 ?
O6 Ca P2 155.15(4) 4 7_556 ?
O3 Ca P2 27.12(3) 7_556 7_556 ?
O2 Ca P2 86.93(4) . 7_556 ?
P1 Ca P2 104.24(2) . 7_556 ?
O1 Ca P2 100.09(5) 6_566 4 ?
O3 Ca P2 91.74(4) 8_556 4 ?
O1 Ca P2 93.84(5) 2 4 ?
O7 Ca P2 71.41(4) . 4 ?
O3 Ca P2 26.20(4) 4 4 ?
O4 Ca P2 162.14(4) 7_556 4 ?
O6 Ca P2 28.13(4) 4 4 ?
O3 Ca P2 138.69(4) 7_556 4 ?
O2 Ca P2 102.79(4) . 4 ?
P1 Ca P2 89.78(2) . 4 ?
P2 Ca P2 164.37(2) 7_556 4 ?
O1 P1 O1 110.54(15) 2 . ?
O1 P1 O2 108.53(9) 2 2 ?
O1 P1 O2 106.81(9) . 2 ?
O1 P1 O2 106.81(9) 2 . ?
O1 P1 O2 108.53(9) . . ?
O2 P1 O2 115.62(13) 2 . ?
O1 P1 Ca 46.62(7) 2 . ?
O1 P1 Ca 99.23(7) . . ?
O2 P1 Ca 149.97(6) 2 . ?
O2 P1 Ca 68.07(7) . . ?
O1 P1 Ca 99.23(7) 2 2 ?
O1 P1 Ca 46.62(7) . 2 ?
O2 P1 Ca 68.07(7) 2 2 ?
O2 P1 Ca 149.97(6) . 2 ?
Ca P1 Ca 124.96(3) . 2 ?
O3 P2 O5 115.03(10) . . ?
O3 P2 O4 107.65(10) . . ?
O5 P2 O4 114.19(10) . . ?
O3 P2 O6 101.64(10) . . ?
O5 P2 O6 106.56(10) . . ?
O4 P2 O6 111.07(11) . . ?
O3 P2 Ca 56.51(7) . 7_556 ?
O5 P2 Ca 141.54(7) . 7_556 ?
O4 P2 Ca 51.72(7) . 7_556 ?
O6 P2 Ca 111.89(7) . 7_556 ?
O3 P2 Ca 48.24(7) . 4_545 ?
O5 P2 Ca 114.72(7) . 4_545 ?
O4 P2 Ca 131.07(7) . 4_545 ?
O6 P2 Ca 54.73(7) . 4_545 ?
Ca P2 Ca 87.670(17) 7_556 4_545 ?
O3 P2 Ca 29.79(7) . 8_455 ?
O5 P2 Ca 90.08(7) . 8_455 ?
O4 P2 Ca 106.67(8) . 8_455 ?
O6 P2 Ca 126.72(8) . 8_455 ?
Ca P2 Ca 66.43(2) 7_556 8_455 ?
Ca P2 Ca 72.21(2) 4_545 8_455 ?
P1 O1 Ca 144.30(10) . 6_565 ?
P1 O1 Ca 105.64(9) . 2 ?
Ca O1 Ca 110.03(7) 6_565 2 ?
P1 O2 Fe 134.87(10) . . ?
P1 O2 Ca 82.54(7) . . ?
Fe O2 Ca 98.95(7) . . ?
P2 O3 Ca 131.49(10) . 8_455 ?
P2 O3 Ca 105.56(9) . 4_545 ?
Ca O3 Ca 110.66(6) 8_455 4_545 ?
P2 O3 Ca 96.36(8) . 7_556 ?
Ca O3 Ca 93.93(6) 8_455 7_556 ?
Ca O3 Ca 118.24(6) 4_545 7_556 ?
P2 O4 Fe 142.11(11) . . ?
P2 O4 Ca 101.37(8) . 7_556 ?
Fe O4 Ca 106.90(7) . 7_556 ?
P2 O5 Fe 134.24(11) . 2 ?
P2 O6 Ca 97.14(9) . 4_545 ?
P2 O6 H1 109.5 . . ?
Ca O6 H1 139.1 4_545 . ?
Ca O7 Ca 95.56(9) . 2_656 ?
Ca O7 H2 119(4) . . ?
Ca O7 H2 101(4) 2_656 . ?

loop_
_geom_bond_atom_site_label_1
_geom_bond_atom_site_label_2
_geom_bond_distance
_geom_bond_site_symmetry_2
_geom_bond_publ_flag
Fe O2 1.9660(16) . ?
Fe O2 1.9660(16) 7_556 ?
Fe O4 2.0167(17) 7_556 ?
Fe O4 2.0167(17) . ?
Fe O5 2.0199(17) 8_556 ?
Fe O5 2.0199(17) 2 ?
Ca O1 2.2498(18) 6_566 ?
Ca O3 2.3474(18) 8_556 ?
Ca O1 2.3549(19) 2 ?
Ca O7 2.5346(19) . ?
Ca O3 2.5614(18) 4 ?
Ca O4 2.6461(18) 7_556 ?
Ca O6 2.722(2) 4 ?
Ca O3 2.7734(18) 7_556 ?
Ca O2 2.9190(18) . ?
Ca P1 3.1201(8) . ?
Ca P2 3.3048(8) 7_556 ?
Ca P2 3.3080(8) 4 ?
P1 O1 1.5083(17) 2 ?
P1 O1 1.5083(17) . ?
P1 O2 1.5441(17) 2 ?
P1 O2 1.5441(17) . ?
P1 Ca 3.1201(8) 2 ?
P2 O3 1.5160(17) . ?
P2 O5 1.5218(17) . ?
P2 O4 1.5259(18) . ?
P2 O6 1.5719(19) . ?
P2 Ca 3.3048(8) 7_556 ?
P2 Ca 3.3080(8) 4_545 ?
P2 Ca 3.5389(9) 8_455 ?
O1 Ca 2.2498(18) 6_565 ?
O1 Ca 2.3549(19) 2 ?
O3 Ca 2.3474(18) 8_455 ?
O3 Ca 2.5614(18) 4_545 ?
O3 Ca 2.7734(18) 7_556 ?
O4 Ca 2.6461(18) 7_556 ?
O5 Fe 2.0199(17) 2 ?
O6 Ca 2.722(2) 4_545 ?
O6 H1 0.8200 . ?
O7 Ca 2.5346(19) 2_656 ?
O7 H2 0.87(5) . ?
